data_2011845
loop_
_publ_author_name
'Robinson, Paul D.'
'Lutfi, Hisham G.'
'Hou, Yuqing'
'Meyers, Cal Y.'

_publ_section_title
;
 9-(1-Acetoxyethylidene)fluorene (`diacetylfluorene'), a by-product
 from the acetylation of 9-fluorenyllithium
;
_journal_issue 4
_journal_name_full 'Acta Crystallographica Section C'
_journal_page_first 428
_journal_page_last 430
_journal_paper_doi 10.1107/S0108270100020539
_journal_volume 57
_journal_year 2001
_chemical_formula_moiety 'C17 H14 O2'
_chemical_formula_sum 'C17 H14 O2'
_chemical_formula_weight 250.28
_chemical_melting_point 353.2(3)
_chemical_name_systematic
;
9-(1-Acetoxyethylidene)fluorene
;
_space_group_IT_number 61
_symmetry_cell_setting orthorhombic
_symmetry_space_group_name_Hall '-P 2ac 2ab'
_symmetry_space_group_name_H-M 'P b c a'
_cell_angle_alpha 90.00
_cell_angle_beta 90.00
_cell_angle_gamma 90.00
_cell_formula_units_Z 8
_cell_length_a 9.8818(17)
_cell_length_b 27.375(6)
_cell_length_c 9.8110(12)
_cell_measurement_reflns_used 25
_cell_measurement_temperature 296
_cell_measurement_theta_max 12.9
_cell_measurement_theta_min 10.9
_cell_volume 2654.0(8)
_computing_cell_refinement 'MSC/AFC Diffractometer Control Software'
_computing_data_collection
;
MSC/AFC Diffractometer Control Software
(Molecular Structure Corporation, 1996)
;
_computing_data_reduction
;
 PROCESS in TEXSAN  (Molecular Structure Corporation, 1997)
;
_computing_molecular_graphics 'ORTEP in TEXSAN  (Johnson, 1965)'
_computing_publication_material
;
TEXSAN, SHELXL97 and PLATON (Spek, 2000)
;
_computing_structure_refinement
;
LS in TEXSAN and SHELXL97 (Sheldrick, 1997)
;
_computing_structure_solution 'SHELXS97 (Sheldrick, 1990)'
_diffrn_ambient_temperature 296
_diffrn_measured_fraction_theta_full .997
_diffrn_measured_fraction_theta_max .997
_diffrn_measurement_device_type 'Rigaku AFC-5S diffractometer'
_diffrn_measurement_method \w
_diffrn_radiation_monochromator graphite
_diffrn_radiation_source 'sealed tube'
_diffrn_radiation_type 'Mo K\a'
_diffrn_radiation_wavelength .71069
_diffrn_reflns_av_R_equivalents .061
_diffrn_reflns_av_sigmaI/netI .069
_diffrn_reflns_limit_h_max 11
_diffrn_reflns_limit_h_min 0
_diffrn_reflns_limit_k_max 32
_diffrn_reflns_limit_k_min 0
_diffrn_reflns_limit_l_max 11
_diffrn_reflns_limit_l_min -11
_diffrn_reflns_number 4542
_diffrn_reflns_theta_full 25.05
_diffrn_reflns_theta_max 25.05
_diffrn_reflns_theta_min 2.55
_diffrn_standards_decay_% .3
_diffrn_standards_interval_count 100
_diffrn_standards_number 3
_exptl_absorpt_coefficient_mu .081
_exptl_absorpt_correction_type none
_exptl_crystal_colour colorless
_exptl_crystal_density_diffrn 1.253
_exptl_crystal_density_meas ?
_exptl_crystal_description ovoid
_exptl_crystal_F_000 1056
_exptl_crystal_size_max .43
_exptl_crystal_size_mid .35
_exptl_crystal_size_min .23
_refine_diff_density_max .12
_refine_diff_density_min -.13
_refine_ls_extinction_method none
_refine_ls_goodness_of_fit_ref .96
_refine_ls_hydrogen_treatment constr
_refine_ls_matrix_type full
_refine_ls_number_parameters 174
_refine_ls_number_reflns 2350
_refine_ls_number_restraints 0
_refine_ls_restrained_S_all .96
_refine_ls_R_factor_all .143
_refine_ls_R_factor_gt .041
_refine_ls_shift/su_max <0.001
_refine_ls_shift/su_mean .000
_refine_ls_structure_factor_coef Fsqd
_refine_ls_weighting_details 'w = 1/[\s^2^(Fo^2^)+(0.0455P)^2^] where P=(Fo^2^+2Fc^2^)/3'
_refine_ls_weighting_scheme calc
_refine_ls_wR_factor_ref .115
_reflns_number_gt 1029
_reflns_number_total 2350
_reflns_threshold_expression I>2\s(I)
_cod_data_source_file bj1021.cif
_cod_data_source_block II
_cod_depositor_comments
;
The following automatic conversions were performed:

'_chemical_melting_point' value '353-353.5' was changed to '353.2(3)'
- the average value was taken and precision was estimated.

Automatic conversion script
Id: cif_fix_values 1646 2011-03-28 12:23:43Z adriana 

The following automatic conversions were performed:

'_chemical_melting_point' value '353-353.5' was changed to '353.2(3)'
- the average value was taken and precision was estimated.

Automatic conversion script
Id: cif_fix_values 1715 2011-07-08 13:25:40Z adriana 

The following automatic conversions were performed:

'_exptl_crystal_density_meas' value 'not measured' was changed to '?'
- the value is perceived as not measured.

Automatic conversion script
Id: cif_fix_values 3008 2015-01-20 13:52:24Z robertas 
;
_cod_original_cell_volume 2654.1(8)
_cod_database_code 2011845
_cod_database_fobs_code 2011845

loop_
_symmetry_equiv_pos_as_xyz
'x, y, z'
'x+1/2, -y+1/2, -z'
'-x, y+1/2, -z+1/2'
'-x+1/2, -y, z+1/2'
'-x, -y, -z'
'-x-1/2, y-1/2, z'
'x, -y-1/2, z-1/2'
'x-1/2, y, -z-1/2'

loop_
_atom_site_label
_atom_site_fract_x
_atom_site_fract_y
_atom_site_fract_z
_atom_site_U_iso_or_equiv
_atom_site_adp_type
_atom_site_calc_flag
_atom_site_refinement_flags
_atom_site_occupancy
_atom_site_disorder_assembly
_atom_site_disorder_group
_atom_site_type_symbol
O1 .68430(16) .12282(6) .24166(17) .0658(5) Uani d . 1 . . O
O2 .83286(19) .07732(7) .1259(2) .0924(7) Uani d . 1 . . O
C1 .6577(2) .07450(9) .5063(3) .0653(7) Uani d . 1 . . C
C2 .6299(3) .04321(10) .6128(3) .0737(8) Uani d . 1 . . C
C3 .7004(3) .04547(11) .7338(3) .0787(8) Uani d . 1 . . C
C4 .8000(3) .08011(10) .7517(3) .0712(8) Uani d . 1 . . C
C4a .8296(2) .11180(9) .6456(3) .0572(6) Uani d . 1 . . C
C4b .9294(2) .15101(9) .6369(3) .0602(7) Uani d . 1 . . C
C5 1.0223(3) .16682(10) .7321(3) .0770(8) Uani d . 1 . . C
C6 1.1085(3) .20428(12) .6979(4) .0892(10) Uani d . 1 . . C
C7 1.1010(3) .22674(11) .5725(4) .0901(10) Uani d . 1 . . C
C8 1.0073(3) .21081(10) .4756(3) .0788(8) Uani d . 1 . . C
C8a .9214(2) .17235(9) .5073(3) .0596(6) Uani d . 1 . . C
C9 .8173(2) .14609(9) .4279(3) .0556(6) Uani d . 1 . . C
C9a .7597(2) .10910(8) .5216(2) .0535(6) Uani d . 1 . . C
C10 .7905(2) .15108(9) .2958(3) .0613(7) Uani d . 1 . . C
C11 .7184(3) .08626(10) .1550(3) .0637(7) Uani d . 1 . . C
C12 .5969(3) .05945(11) .1051(3) .0797(9) Uani d . 1 . . C
C13 .8557(3) .18460(10) .1947(3) .0832(9) Uani d . 1 . . C
H1 .6090 .0725 .4254 .078 Uiso calc R 1 . . H
H2 .5618 .0200 .6027 .088 Uiso calc R 1 . . H
H3 .6808 .0236 .8035 .094 Uiso calc R 1 . . H
H4 .8467 .0822 .8338 .085 Uiso calc R 1 . . H
H5 1.0266 .1524 .8178 .092 Uiso calc R 1 . . H
H6 1.1729 .2147 .7606 .107 Uiso calc R 1 . . H
H7 1.1586 .2526 .5522 .108 Uiso calc R 1 . . H
H8 1.0025 .2258 .3907 .095 Uiso calc R 1 . . H
H12a .5689 .0728 .0191 .120 Uiso calc R 1 . . H
H12b .5248 .0628 .1700 .120 Uiso calc R 1 . . H
H12c .6187 .0255 .0940 .120 Uiso calc R 1 . . H
H13a .8446 .2178 .2240 .125 Uiso calc R 1 . . H
H13b .8138 .1804 .1072 .125 Uiso calc R 1 . . H
H13c .9503 .1771 .1881 .125 Uiso calc R 1 . . H

loop_
_atom_site_aniso_label
_atom_site_aniso_U_11
_atom_site_aniso_U_22
_atom_site_aniso_U_33
_atom_site_aniso_U_12
_atom_site_aniso_U_13
_atom_site_aniso_U_23
O1 .0504(10) .0840(12) .0629(11) .0096(10) -.0043(9) -.0072(11)
O2 .0573(11) .1041(15) .1159(17) .0108(12) .0155(12) -.0223(13)
C1 .0557(15) .0813(17) .0588(16) -.0014(15) .0021(15) -.0072(16)
C2 .0683(18) .0791(19) .074(2) -.0133(16) .0112(16) -.0079(17)
C3 .085(2) .084(2) .0675(19) .0046(19) .0129(17) .0047(17)
C4 .0710(18) .0829(19) .0595(17) .0134(17) -.0059(15) -.0061(17)
C4a .0490(14) .0616(16) .0609(16) .0121(13) -.0002(14) -.0090(14)
C4b .0478(15) .0622(16) .0707(18) .0139(14) -.0039(14) -.0188(16)
C5 .0679(18) .0753(19) .088(2) .0108(16) -.0140(17) -.0187(18)
C6 .070(2) .083(2) .114(3) .0040(19) -.019(2) -.037(2)
C7 .068(2) .076(2) .126(3) -.0135(17) .006(2) -.028(2)
C8 .0730(18) .0722(18) .091(2) -.0062(17) .0079(18) -.0153(17)
C8a .0460(14) .0576(15) .0752(19) .0082(13) .0017(15) -.0114(15)
C9 .0439(14) .0623(16) .0607(16) .0101(13) .0025(13) -.0069(13)
C9a .0428(13) .0619(15) .0557(15) .0048(14) .0028(13) -.0070(13)
C10 .0472(15) .0640(17) .0726(18) .0066(14) .0014(14) -.0037(14)
C11 .0613(18) .0730(19) .0568(15) .0109(15) -.0054(15) .0042(15)
C12 .0633(18) .104(2) .0719(19) .0075(17) -.0150(15) -.0083(16)
C13 .0814(19) .087(2) .081(2) .0013(18) -.0035(16) .0187(16)

loop_
_atom_type_symbol
_atom_type_description
_atom_type_scat_dispersion_real
_atom_type_scat_dispersion_imag
_atom_type_scat_source
C C .0033 .0016 'International Tables Vol C Tables 4.2.6.8 and 6.1.1.4'
O O .0106 .0060 'International Tables Vol C Tables 4.2.6.8 and 6.1.1.4'
H H .0000 .0000 'International Tables Vol C Tables 4.2.6.8 and 6.1.1.4'

loop_
_geom_angle_atom_site_label_1
_geom_angle_atom_site_label_2
_geom_angle_atom_site_label_3
_geom_angle
_geom_angle_publ_flag
C9 C10 O1 117.3(2) yes
C9 C10 C13 128.6(2) yes
C8a C9 C10 127.0(2) yes
C9a C9 C10 126.8(2) yes
O1 C10 C13 114.0(2) yes
C11 O1 C10 117.18(19) no
C2 C1 C9a 119.1(3) no
C3 C2 C1 121.6(3) no
C4 C3 C2 120.1(3) no
C3 C4 C4a 119.1(3) no
C4 C4a C9a 121.0(2) no
C4 C4a C4b 130.3(3) no
C9a C4a C4b 108.7(2) no
C5 C4b C8a 121.4(3) no
C5 C4b C4a 129.9(3) no
C8a C4b C4a 108.8(2) no
C6 C5 C4b 118.8(3) no
C5 C6 C7 121.2(3) no
C6 C7 C8 120.3(3) no
C8a C8 C7 119.4(3) no
C8 C8a C4b 119.0(3) no
C8 C8a C9 132.7(3) no
C4b C8a C9 108.3(2) no
C8a C9 C9a 105.8(2) no
C1 C9a C4a 119.1(2) no
C1 C9a C9 132.6(2) no
C4a C9a C9 108.3(2) no
O2 C11 O1 122.5(3) no
O2 C11 C12 125.8(3) no
O1 C11 C12 111.7(2) no
C2 C1 H1 120.4 no
C9a C1 H1 120.4 no
C3 C2 H2 119.2 no
C1 C2 H2 119.2 no
C4 C3 H3 119.9 no
C2 C3 H3 119.9 no
C3 C4 H4 120.5 no
C4a C4 H4 120.5 no
C6 C5 H5 120.6 no
C4b C5 H5 120.6 no
C5 C6 H6 119.4 no
C7 C6 H6 119.4 no
C6 C7 H7 119.9 no
C8 C7 H7 119.9 no
C8a C8 H8 120.3 no
C7 C8 H8 120.3 no
C11 C12 H12a 109.5 no
C11 C12 H12b 109.5 no
H12a C12 H12b 109.5 no
C11 C12 H12c 109.5 no
H12a C12 H12c 109.5 no
H12b C12 H12c 109.5 no
C10 C13 H13a 109.5 no
C10 C13 H13b 109.5 no
H13a C13 H13b 109.5 no
C10 C13 H13c 109.5 no
H13a C13 H13c 109.5 no
H13b C13 H13c 109.5 no

loop_
_geom_bond_atom_site_label_1
_geom_bond_atom_site_label_2
_geom_bond_site_symmetry_2
_geom_bond_distance
_geom_bond_publ_flag
O1 C11 . 1.356(3) no
O1 C10 . 1.408(3) no
O2 C11 . 1.192(3) no
C1 C2 . 1.379(3) no
C1 C9a . 1.391(3) no
C2 C3 . 1.378(4) no
C3 C4 . 1.377(3) no
C4 C4a . 1.386(3) no
C4a C9a . 1.401(3) no
C4a C4b . 1.460(3) no
C4b C5 . 1.380(3) no
C4b C8a . 1.402(3) no
C5 C6 . 1.374(4) no
C6 C7 . 1.378(4) no
C7 C8 . 1.396(4) no
C8 C8a . 1.387(3) no
C8a C9 . 1.477(3) no
C9 C10 . 1.330(3) no
C9 C9a . 1.481(3) no
C10 C13 . 1.497(3) no
C11 C12 . 1.490(3) no
C1 H1 . .9300 no
C2 H2 . .9300 no
C3 H3 . .9300 no
C4 H4 . .9300 no
C5 H5 . .9300 no
C6 H6 . .9300 no
C7 H7 . .9300 no
C8 H8 . .9300 no
C12 H12a . .9600 no
C12 H12b . .9600 no
C12 H12c . .9600 no
C13 H13a . .9600 no
C13 H13b . .9600 no
C13 H13c . .9600 no

loop_
_geom_torsion_atom_site_label_1
_geom_torsion_atom_site_label_2
_geom_torsion_atom_site_label_3
_geom_torsion_atom_site_label_4
_geom_torsion
_geom_torsion_publ_flag
C8a C9 C10 C13 -1.2(4) yes
C8a C9 C10 O1 -178.79(19) yes
C9a C9 C10 O1 8.9(4) yes
C9a C9 C10 C13 -173.6(2) yes
C8 C8a C9 C10 7.3(4) yes
C1 C9a C9 C10 -7.7(4) yes
C10 C9 C9a C4a 171.0(2) yes
C10 C9 C8a C4b -171.2(2) yes
C9a C1 C2 C3 .1(4) no
C1 C2 C3 C4 1.1(4) no
C2 C3 C4 C4a -1.2(4) no
C3 C4 C4a C9a .1(3) no
C3 C4 C4a C4b -179.4(2) no
C4 C4a C4b C5 .7(4) no
C9a C4a C4b C5 -179.0(2) no
C4 C4a C4b C8a 179.4(2) no
C9a C4a C4b C8a -.2(3) no
C8a C4b C5 C6 .0(4) no
C4a C4b C5 C6 178.6(2) no
C4b C5 C6 C7 1.5(4) no
C5 C6 C7 C8 -1.7(4) no
C6 C7 C8 C8a .4(4) no
C7 C8 C8a C4b 1.1(3) no
C7 C8 C8a C9 -177.2(2) no
C5 C4b C8a C8 -1.3(3) no
C4a C4b C8a C8 179.9(2) no
C5 C4b C8a C9 177.4(2) no
C4a C4b C8a C9 -1.4(2) no
C8 C8a C9 C9a -179.1(2) no
C4b C8a C9 C9a 2.4(2) no
C2 C1 C9a C4a -1.2(3) no
C2 C1 C9a C9 177.4(2) no
C4 C4a C9a C1 1.1(3) no
C4b C4a C9a C1 -179.28(19) no
C4 C4a C9a C9 -177.9(2) no
C4b C4a C9a C9 1.8(2) no
C8a C9 C9a C1 178.7(2) no
C8a C9 C9a C4a -2.6(2) no
C11 O1 C10 C9 -110.5(2) no
C11 O1 C10 C13 71.6(3) no
C10 O1 C11 O2 1.0(4) no
C10 O1 C11 C12 -179.8(2) no

loop_
_cod_related_entry_id
_cod_related_entry_database
_cod_related_entry_code
1 ChemSpider 789593
